data_7208399
loop_
_publ_author_name
'Shen, Lingjuan'
'Gray, Danielle'
'Masel, Richard I.'
'Girolami, Gregory S.'

_publ_section_title
;
 Synthesis and characterization of a zinc metal--organic framework with
 chiral nano-pores
;
_journal_issue 16
_journal_name_full CrystEngComm
_journal_page_first 5145
_journal_paper_doi 10.1039/c2ce25780g
_journal_volume 14
_journal_year 2012
_chemical_absolute_configuration rmad
_chemical_formula_moiety
;
C26 H14 N4 O12 Zn3, 2(C5 H11 N O)
;
_chemical_formula_sum 'C36 H36 N6 O14 Zn3'
_chemical_formula_weight 972.82
_chemical_name_systematic
;
?
;
_space_group_IT_number 92
_symmetry_cell_setting tetragonal
_symmetry_space_group_name_Hall 'P 4abw 2nw'
_symmetry_space_group_name_H-M 'P 41 21 2'
_atom_sites_solution_hydrogens geom
_atom_sites_solution_primary direct
_atom_sites_solution_secondary difmap
_audit_creation_method SHELXL-97
_audit_update_record
;
?
;
_cell_angle_alpha 90.00
_cell_angle_beta 90.00
_cell_angle_gamma 90.00
_cell_formula_units_Z 4
_cell_length_a 15.1751(3)
_cell_length_b 15.1751(3)
_cell_length_c 22.5604(8)
_cell_measurement_reflns_used 9884
_cell_measurement_temperature 100(2)
_cell_measurement_theta_max 67.74
_cell_measurement_theta_min 4.89
_cell_volume 5195.3(2)
_computing_cell_refinement 'SAINT V7.68A (Bruker, 2005)'
_computing_data_collection 'APEX2 V2010.11-3 (Bruker, 2010)'
_computing_data_reduction
;
SAINT V7.68A, XPREP V2005/2, SADABS V2007/4, TWINABS V2007/5
(Bruker, 2005 & 2007)
;
_computing_molecular_graphics
;
SHELXTL V6.12 (Bruker, 2005), CrystalMaker v2.1.3 (CrystalMaker, 1994)
;
_computing_publication_material 'XCIF V6.12 (Bruker, 2005)'
_computing_structure_refinement 'SHELXTL V6.12 (Bruker, 2005)'
_computing_structure_solution 'SHELXTL V6.12 (Bruker, 2005)'
_diffrn_ambient_temperature 100(2)
_diffrn_measured_fraction_theta_full 0.994
_diffrn_measured_fraction_theta_max 0.994
_diffrn_measurement_device 'Bruker prospector/ApexII CCD'
_diffrn_measurement_method 'profile data from \f and \w scans'
_diffrn_radiation_monochromator 'Mx optics'
_diffrn_radiation_source 'Imus microfocus sealed tube'
_diffrn_radiation_type CuK\a
_diffrn_radiation_wavelength 1.54178
_diffrn_radiation_wavelength_id 92asq
_diffrn_reflns_av_R_equivalents 0.0466
_diffrn_reflns_av_sigmaI/netI 0.0191
_diffrn_reflns_limit_h_max 14
_diffrn_reflns_limit_h_min -18
_diffrn_reflns_limit_k_max 18
_diffrn_reflns_limit_k_min -17
_diffrn_reflns_limit_l_max 27
_diffrn_reflns_limit_l_min -26
_diffrn_reflns_number 57131
_diffrn_reflns_theta_full 67.73
_diffrn_reflns_theta_max 67.73
_diffrn_reflns_theta_min 4.12
_exptl_absorpt_coefficient_mu 2.111
_exptl_absorpt_correction_T_max 0.9322
_exptl_absorpt_correction_T_min 0.8488
_exptl_absorpt_correction_type integration
_exptl_absorpt_process_details 'SHELXTL/XPREP V2005/2 (Bruker, 2005)'
_exptl_crystal_colour colourless
_exptl_crystal_density_diffrn 1.244
_exptl_crystal_density_method 'not measured'
_exptl_crystal_description prism
_exptl_crystal_F_000 1984
_exptl_crystal_id 92asq
_exptl_crystal_preparation
;
The data crystal was mounted using oil (Parantone-N, Exxon) to a
glass fiber.
;
_exptl_crystal_size_max 0.164
_exptl_crystal_size_mid 0.072
_exptl_crystal_size_min 0.07
_platon_squeeze_details
;
The solvent accessible voids contain diethylformamide (DEF), water or
formic acid. For the sake of the absorption coefficient, it
was assumed that the voids contain only DEF. One DEF has 56 electrons,
which is equivalent to approximately 8.5 DEF/void. Z=4 so the amount of
DEF/assymetric unit is approximately 2.1 DEF. The amount of DEF reported
in the moiety, calculated into the molecular weight, the density and
the absorption coefficient was 2 molecules of DEF.
;
_refine_diff_density_max 1.109
_refine_diff_density_min -0.400
_refine_diff_density_rms 0.082
_refine_ls_abs_structure_details 'Flack (1983), 1955 Friedels'
_refine_ls_abs_structure_Flack 0.50(4)
_refine_ls_extinction_method none
_refine_ls_goodness_of_fit_ref 1.099
_refine_ls_hydrogen_treatment noref
_refine_ls_matrix_type full
_refine_ls_number_parameters 324
_refine_ls_number_reflns 4672
_refine_ls_number_restraints 503
_refine_ls_restrained_S_all 1.069
_refine_ls_R_factor_all 0.0427
_refine_ls_R_factor_gt 0.0422
_refine_ls_shift/su_max 0.000
_refine_ls_shift/su_mean 0.000
_refine_ls_structure_factor_coef Fsqd
_refine_ls_weighting_details 'calc w=1/[\s^2^(Fo^2^)+(0.0754P)^2^+3.7584P] where P=(Fo^2^+2Fc^2^)/3'
_refine_ls_weighting_scheme calc
_refine_ls_wR_factor_gt 0.1174
_refine_ls_wR_factor_ref 0.1178
_reflns_number_gt 4593
_reflns_number_total 4672
_reflns_threshold_expression >2sigma(I)
_cod_data_source_file c2ce25780g.txt
_cod_data_source_block 92asq
_cod_depositor_comments
;
The following automatic conversions were performed:

'_symmetry_cell_setting' value 'Tetragonal' changed to 'tetragonal'
according to /home/saulius/struct/CIF-dictionaries/cif_core.dic
dictionary named 'cif_core.dic' version 2.4.1 from 2010-06-29.

Automatic conversion script
Id: cif_fix_values 1891 2012-01-12 08:04:46Z andrius 
;
_cod_original_sg_symbol_Hall 'P 4abw 2nw '
_cod_original_sg_symbol_H-M 'P4(1)2(1)2 '
_cod_database_code 7208399

loop_
_symmetry_equiv_pos_as_xyz
'x, y, z'
'-x, -y, z+1/2'
'-y+1/2, x+1/2, z+1/4'
'y+1/2, -x+1/2, z+3/4'
'-x+1/2, y+1/2, -z+1/4'
'x+1/2, -y+1/2, -z+3/4'
'y, x, -z'
'-y, -x, -z+1/2'

loop_
_atom_site_label
_atom_site_type_symbol
_atom_site_fract_x
_atom_site_fract_y
_atom_site_fract_z
_atom_site_U_iso_or_equiv
_atom_site_adp_type
_atom_site_occupancy
_atom_site_symmetry_multiplicity
_atom_site_calc_flag
_atom_site_refinement_flags
_atom_site_disorder_assembly
_atom_site_disorder_group
Zn1 Zn 0.24247(3) 0.33321(3) 0.143905(16) 0.03091(14) Uani 1 1 d D . .
Zn2 Zn 0.27872(3) 0.27872(3) 0.0000 0.02885(16) Uani 1 2 d S . .
O1 O 0.2260(2) 0.64599(17) 0.26773(11) 0.0501(7) Uani 1 1 d . . .
O2 O 0.16620(19) 0.62191(17) 0.35748(10) 0.0437(6) Uani 1 1 d . . .
O3 O 0.201(3) -0.0997(16) 0.2253(16) 0.054(4) Uani 0.34(8) 1 d PDU A 1
O3B O 0.2218(17) -0.0850(11) 0.2355(6) 0.047(3) Uani 0.66(8) 1 d PDU A 2
O4 O 0.21962(19) -0.04587(15) 0.13772(10) 0.0409(6) Uani 1 1 d . . .
O5 O 0.31348(16) 0.25493(18) 0.08823(10) 0.0416(6) Uani 1 1 d . . .
N1 N 0.2143(11) 0.3827(5) 0.2288(3) 0.0386(14) Uani 0.598(17) 1 d PDU A 1
N2 N 0.2131(15) 0.2152(4) 0.1950(4) 0.0406(14) Uani 0.598(17) 1 d PDU A 1
C1 C 0.2173(13) 0.4665(5) 0.2416(5) 0.0390(16) Uani 0.598(17) 1 d PDU A 1
H1A H 0.2409 0.5059 0.2129 0.047 Uiso 0.598(17) 1 calc PR A 1
C2 C 0.1877(12) 0.5011(6) 0.2948(5) 0.043(2) Uani 0.598(17) 1 d PDU A 1
C3 C 0.1541(8) 0.4423(6) 0.3355(4) 0.0483(19) Uani 0.598(17) 1 d PDU A 1
H3A H 0.1328 0.4634 0.3725 0.058 Uiso 0.598(17) 1 calc PR A 1
C4 C 0.1508(9) 0.3530(6) 0.3232(4) 0.0518(19) Uani 0.598(17) 1 d PDU A 1
H4A H 0.1290 0.3121 0.3515 0.062 Uiso 0.598(17) 1 calc PR A 1
C5 C 0.1805(8) 0.3250(5) 0.2681(3) 0.0439(17) Uani 0.598(17) 1 d PDU A 1
C6 C 0.1804(7) 0.2314(5) 0.2510(4) 0.0428(16) Uani 0.598(17) 1 d PDU A 1
C7 C 0.1564(8) 0.1631(5) 0.2875(4) 0.0517(19) Uani 0.598(17) 1 d PDU A 1
H7A H 0.1355 0.1754 0.3263 0.062 Uiso 0.598(17) 1 calc PR A 1
C8 C 0.1622(8) 0.0777(5) 0.2687(4) 0.0497(19) Uani 0.598(17) 1 d PDU A 1
H8A H 0.1457 0.0307 0.2942 0.060 Uiso 0.598(17) 1 calc PR A 1
C9 C 0.1926(9) 0.0604(5) 0.2117(4) 0.044(2) Uani 0.598(17) 1 d PDU A 1
C10 C 0.217(2) 0.1319(5) 0.1766(5) 0.0393(16) Uani 0.598(17) 1 d PDU A 1
H10A H 0.2373 0.1207 0.1375 0.047 Uiso 0.598(17) 1 calc PR A 1
N1B N 0.2124(16) 0.3864(7) 0.2280(4) 0.0415(19) Uani 0.402(17) 1 d PDU A 2
N2B N 0.212(2) 0.2173(6) 0.1954(5) 0.0413(19) Uani 0.402(17) 1 d PDU A 2
C1B C 0.2134(19) 0.4705(7) 0.2401(7) 0.039(2) Uani 0.402(17) 1 d PDU A 2
H1B H 0.2233 0.5109 0.2086 0.047 Uiso 0.402(17) 1 calc PR A 2
C2B C 0.2006(19) 0.5036(8) 0.2967(7) 0.044(2) Uani 0.402(17) 1 d PDU A 2
C3B C 0.1874(12) 0.4433(8) 0.3415(5) 0.046(2) Uani 0.402(17) 1 d PDU A 2
H3B H 0.1784 0.4634 0.3809 0.056 Uiso 0.402(17) 1 calc PR A 2
C4B C 0.1870(12) 0.3536(8) 0.3297(4) 0.046(2) Uani 0.402(17) 1 d PDU A 2
H4B H 0.1769 0.3118 0.3602 0.056 Uiso 0.402(17) 1 calc PR A 2
C5B C 0.2019(12) 0.3271(7) 0.2716(5) 0.0461(19) Uani 0.402(17) 1 d PDU A 2
C6B C 0.2039(11) 0.2332(7) 0.2552(5) 0.0463(19) Uani 0.402(17) 1 d PDU A 2
C7B C 0.1917(12) 0.1648(8) 0.2943(5) 0.050(2) Uani 0.402(17) 1 d PDU A 2
H7B H 0.1790 0.1769 0.3347 0.060 Uiso 0.402(17) 1 calc PR A 2
C8B C 0.1977(12) 0.0795(8) 0.2754(6) 0.049(2) Uani 0.402(17) 1 d PDU A 2
H8B H 0.1935 0.0323 0.3030 0.059 Uiso 0.402(17) 1 calc PR A 2
C9B C 0.2100(15) 0.0624(8) 0.2155(7) 0.047(2) Uani 0.402(17) 1 d PDU A 2
C10B C 0.213(4) 0.1339(7) 0.1769(8) 0.040(2) Uani 0.402(17) 1 d PDU A 2
H10B H 0.2166 0.1228 0.1355 0.048 Uiso 0.402(17) 1 calc PR A 2
C11 C 0.1953(3) 0.5987(2) 0.30724(15) 0.0406(8) Uani 1 1 d . . .
C12 C 0.2118(3) -0.0327(2) 0.19220(16) 0.0462(9) Uani 1 1 d D . .
O6 O 0.4067(3) 0.2820(4) 0.16047(18) 0.1053(16) Uani 1 1 d . A .
C13 C 0.3880(3) 0.2443(5) 0.1127(2) 0.0768(16) Uani 1 1 d . . .
H13A H 0.4304 0.2071 0.0944 0.092 Uiso 1 1 calc R A .

loop_
_atom_site_aniso_label
_atom_site_aniso_U_11
_atom_site_aniso_U_22
_atom_site_aniso_U_33
_atom_site_aniso_U_23
_atom_site_aniso_U_13
_atom_site_aniso_U_12
Zn1 0.0426(3) 0.0348(2) 0.0154(2) -0.00163(15) 0.00089(16) -0.00391(18)
Zn2 0.0344(2) 0.0344(2) 0.0177(3) -0.00108(15) 0.00108(15) -0.0006(2)
O1 0.079(2) 0.0390(13) 0.0320(13) -0.0027(10) 0.0087(13) -0.0024(13)
O2 0.0638(16) 0.0444(13) 0.0228(11) -0.0073(10) 0.0024(12) 0.0037(13)
O3 0.113(12) 0.034(6) 0.015(6) -0.010(6) -0.007(6) -0.002(6)
O3B 0.108(8) 0.023(4) 0.010(3) -0.007(3) -0.006(3) 0.003(4)
O4 0.0630(16) 0.0367(12) 0.0228(11) 0.0025(9) 0.0054(11) 0.0113(12)
O5 0.0393(12) 0.0631(16) 0.0224(10) 0.0014(11) 0.0002(9) 0.0063(11)
N1 0.056(3) 0.040(2) 0.020(2) 0.001(2) -0.001(2) 0.003(3)
N2 0.056(3) 0.043(3) 0.023(2) 0.003(2) 0.001(3) 0.002(3)
C1 0.055(3) 0.038(3) 0.024(3) -0.001(3) 0.001(3) 0.000(3)
C2 0.061(5) 0.042(3) 0.027(3) -0.004(2) 0.005(3) 0.003(3)
C3 0.069(5) 0.043(3) 0.033(3) -0.001(2) 0.019(3) 0.001(3)
C4 0.078(5) 0.045(3) 0.033(3) -0.002(2) 0.015(3) 0.000(4)
C5 0.065(4) 0.041(2) 0.026(2) 0.003(2) 0.003(3) 0.001(3)
C6 0.060(4) 0.041(2) 0.027(2) -0.002(2) 0.006(3) 0.004(3)
C7 0.077(5) 0.045(3) 0.033(3) -0.002(2) 0.011(3) 0.006(3)
C8 0.072(5) 0.043(3) 0.034(3) 0.005(2) 0.010(4) 0.002(3)
C9 0.061(5) 0.044(3) 0.026(3) 0.005(2) 0.005(3) 0.007(3)
C10 0.057(4) 0.041(3) 0.020(3) 0.000(2) 0.003(3) 0.010(3)
N1B 0.059(4) 0.043(3) 0.021(3) 0.003(3) 0.000(4) -0.001(4)
N2B 0.056(4) 0.044(3) 0.024(3) 0.002(3) 0.003(4) 0.002(4)
C1B 0.054(4) 0.039(3) 0.024(3) 0.002(3) -0.001(4) 0.004(4)
C2B 0.063(5) 0.041(3) 0.028(3) -0.001(3) 0.005(4) 0.003(4)
C3B 0.071(5) 0.040(3) 0.028(3) 0.000(3) 0.004(4) 0.004(4)
C4B 0.073(5) 0.040(3) 0.026(3) 0.002(3) 0.005(4) -0.001(4)
C5B 0.069(4) 0.043(3) 0.026(3) 0.004(3) 0.004(3) 0.005(3)
C6B 0.070(4) 0.045(3) 0.024(3) 0.000(3) 0.002(3) 0.005(3)
C7B 0.074(5) 0.048(3) 0.028(3) 0.000(3) 0.002(4) 0.005(4)
C8B 0.074(5) 0.043(3) 0.030(3) 0.006(3) 0.001(4) 0.009(4)
C9B 0.067(5) 0.046(3) 0.028(3) 0.005(3) 0.005(4) 0.010(4)
C10B 0.056(4) 0.042(3) 0.022(3) 0.002(3) 0.004(4) 0.008(4)
C11 0.056(2) 0.0404(19) 0.0251(16) -0.0044(14) 0.0029(15) -0.0012(16)
C12 0.072(3) 0.0342(18) 0.0325(19) 0.0038(15) 0.0085(18) 0.0083(18)
O6 0.101(3) 0.156(5) 0.058(2) -0.001(3) -0.033(2) -0.014(3)
C13 0.061(3) 0.118(5) 0.051(3) 0.000(3) -0.015(2) 0.023(3)

loop_
_atom_type_symbol
_atom_type_description
_atom_type_scat_dispersion_real
_atom_type_scat_dispersion_imag
_atom_type_scat_source
C C 0.0181 0.0091 'International Tables Vol C Tables 4.2.6.8 and 6.1.1.4'
H H 0.0000 0.0000 'International Tables Vol C Tables 4.2.6.8 and 6.1.1.4'
N N 0.0311 0.0180 'International Tables Vol C Tables 4.2.6.8 and 6.1.1.4'
O O 0.0492 0.0322 'International Tables Vol C Tables 4.2.6.8 and 6.1.1.4'
Zn Zn -1.5491 0.6778 'International Tables Vol C Tables 4.2.6.8 and 6.1.1.4'

loop_
_exptl_crystal_face_index_h
_exptl_crystal_face_index_k
_exptl_crystal_face_index_l
_exptl_crystal_face_perp_dist
0.00 -1.00 -1.00 0.0180
0.00 0.00 1.00 0.0100
1.00 0.00 -1.00 0.0070
0.00 1.00 -1.00 0.0350
1.00 -1.00 -1.00 0.0180
-1.00 0.00 1.00 0.0690
-1.00 0.00 -1.00 0.0670

loop_
_geom_angle_atom_site_label_1
_geom_angle_atom_site_label_2
_geom_angle_atom_site_label_3
_geom_angle
_geom_angle_site_symmetry_1
_geom_angle_site_symmetry_3
O2 Zn1 O5 103.45(10) 4_454 .
O2 Zn1 O4 96.27(12) 4_454 5
O5 Zn1 O4 99.14(11) . 5
O2 Zn1 N1 100.7(5) 4_454 .
O5 Zn1 N1 151.4(4) . .
O4 Zn1 N1 93.1(2) 5 .
O2 Zn1 N1B 99.7(7) 4_454 .
O5 Zn1 N1B 153.0(6) . .
O4 Zn1 N1B 91.8(3) 5 .
N1 Zn1 N1B 1.8(8) . .
O2 Zn1 N2B 91.6(9) 4_454 .
O5 Zn1 N2B 88.3(5) . .
O4 Zn1 N2B 167.6(5) 5 .
N1 Zn1 N2B 75.9(4) . .
N1B Zn1 N2B 77.4(4) . .
O2 Zn1 N2 91.9(6) 4_454 .
O5 Zn1 N2 87.4(3) . .
O4 Zn1 N2 168.0(4) 5 .
N1 Zn1 N2 76.7(2) . .
N1B Zn1 N2 78.2(4) . .
N2B Zn1 N2 0.9(9) . .
O3 Zn2 O3 78(2) 5 4_554
O3 Zn2 O1 171.2(14) 5 5_545
O3 Zn2 O1 97.4(12) 4_554 5_545
O3 Zn2 O1 97.4(12) 5 4_454
O3 Zn2 O1 171.2(14) 4_554 4_454
O1 Zn2 O1 88.25(18) 5_545 4_454
O3 Zn2 O5 93.4(13) 5 7
O3 Zn2 O5 81.5(13) 4_554 7
O1 Zn2 O5 93.21(10) 5_545 7
O1 Zn2 O5 91.42(10) 4_454 7
O3 Zn2 O5 81.5(13) 5 .
O3 Zn2 O5 93.4(13) 4_554 .
O1 Zn2 O5 91.42(10) 5_545 .
O1 Zn2 O5 93.21(10) 4_454 .
O5 Zn2 O5 173.54(15) 7 .
O3 Zn2 O3B 12.0(10) 5 5
O3 Zn2 O3B 84.0(13) 4_554 5
O1 Zn2 O3B 176.8(7) 5_545 5
O1 Zn2 O3B 90.0(7) 4_454 5
O5 Zn2 O3B 84.2(5) 7 5
O5 Zn2 O3B 91.3(5) . 5
O3 Zn2 O3B 84.0(13) 5 4_554
O3 Zn2 O3B 12.0(10) 4_554 4_554
O1 Zn2 O3B 90.0(7) 5_545 4_554
O1 Zn2 O3B 176.8(7) 4_454 4_554
O5 Zn2 O3B 91.3(5) 7 4_554
O5 Zn2 O3B 84.2(5) . 4_554
O3B Zn2 O3B 91.8(14) 5 4_554
C11 O1 Zn2 134.2(2) . 3
C11 O2 Zn1 128.2(2) . 3
C12 O3 Zn2 155(3) . 3_545
C12 O3B Zn2 137.6(15) . 3_545
C12 O4 Zn1 120.7(2) . 5_545
C13 O5 Zn1 106.1(3) . .
C13 O5 Zn2 131.4(3) . .
Zn1 O5 Zn2 110.67(11) . .
C1 N1 C5 120.1(5) . .
C1 N1 Zn1 122.9(5) . .
C5 N1 Zn1 116.4(4) . .
C10 N2 C6 118.0(6) . .
C10 N2 Zn1 127.4(5) . .
C6 N2 Zn1 114.3(4) . .
N1 C1 C2 123.3(6) . .
N1 C1 H1A 118.3 . .
C2 C1 H1A 118.3 . .
C3 C2 C1 116.9(6) . .
C3 C2 C11 122.6(6) . .
C1 C2 C11 120.4(7) . .
C2 C3 C4 120.9(6) . .
C2 C3 H3A 119.6 . .
C4 C3 H3A 119.6 . .
C3 C4 C5 117.9(6) . .
C3 C4 H4A 121.1 . .
C5 C4 H4A 121.1 . .
N1 C5 C4 120.9(5) . .
N1 C5 C6 117.1(5) . .
C4 C5 C6 121.9(6) . .
C7 C6 N2 120.7(5) . .
C7 C6 C5 124.8(6) . .
N2 C6 C5 114.3(5) . .
C8 C7 C6 120.8(6) . .
C8 C7 H7A 119.6 . .
C6 C7 H7A 119.6 . .
C7 C8 C9 119.1(6) . .
C7 C8 H8A 120.4 . .
C9 C8 H8A 120.4 . .
C8 C9 C10 117.8(6) . .
C8 C9 C12 120.7(6) . .
C10 C9 C12 120.8(8) . .
N2 C10 C9 123.4(7) . .
N2 C10 H10A 118.3 . .
C9 C10 H10A 118.3 . .
C1B N1B C5B 120.2(7) . .
C1B N1B Zn1 124.1(7) . .
C5B N1B Zn1 115.3(6) . .
C10B N2B C6B 118.4(7) . .
C10B N2B Zn1 127.0(7) . .
C6B N2B Zn1 113.8(6) . .
N1B C1B C2B 123.1(8) . .
N1B C1B H1B 118.4 . .
C2B C1B H1B 118.4 . .
C3B C2B C1B 117.0(8) . .
C3B C2B C11 121.8(9) . .
C1B C2B C11 121.0(10) . .
C2B C3B C4B 120.8(8) . .
C2B C3B H3B 119.6 . .
C4B C3B H3B 119.6 . .
C3B C4B C5B 117.7(8) . .
C3B C4B H4B 121.1 . .
C5B C4B H4B 121.1 . .
N1B C5B C4B 121.1(7) . .
N1B C5B C6B 117.5(7) . .
C4B C5B C6B 121.4(7) . .
C7B C6B N2B 120.6(7) . .
C7B C6B C5B 124.6(8) . .
N2B C6B C5B 114.7(7) . .
C8B C7B C6B 120.5(8) . .
C8B C7B H7B 119.8 . .
C6B C7B H7B 119.8 . .
C7B C8B C9B 119.3(8) . .
C7B C8B H8B 120.3 . .
C9B C8B H8B 120.3 . .
C8B C9B C10B 117.9(8) . .
C8B C9B C12 120.7(9) . .
C10B C9B C12 121.2(9) . .
N2B C10B C9B 122.9(10) . .
N2B C10B H10B 118.5 . .
C9B C10B H10B 118.5 . .
O1 C11 O2 128.0(3) . .
O1 C11 C2B 115.7(6) . .
O2 C11 C2B 116.0(6) . .
O1 C11 C2 117.7(5) . .
O2 C11 C2 114.3(5) . .
O4 C12 O3B 130.2(9) . .
O4 C12 O3 117.5(19) . .
O4 C12 C9 117.0(5) . .
O3B C12 C9 112.6(9) . .
O3 C12 C9 123.6(18) . .
O4 C12 C9B 119.2(6) . .
O3B C12 C9B 109.1(11) . .
O3 C12 C9B 123.2(19) . .
O6 C13 O5 121.2(5) . .
O6 C13 H13A 119.4 . .
O5 C13 H13A 119.4 . .

loop_
_geom_bond_atom_site_label_1
_geom_bond_atom_site_label_2
_geom_bond_distance
_geom_bond_site_symmetry_2
Zn1 O2 2.006(2) 4_454
Zn1 O5 2.037(2) .
Zn1 O4 2.051(2) 5
Zn1 N1 2.101(5) .
Zn1 N1B 2.111(6) .
Zn1 N2B 2.158(6) .
Zn1 N2 2.176(5) .
Zn2 O3 1.951(16) 5
Zn2 O3 1.951(16) 4_554
Zn2 O1 2.055(3) 5_545
Zn2 O1 2.055(3) 4_454
Zn2 O5 2.091(2) 7
Zn2 O5 2.091(2) .
Zn2 O3B 2.093(15) 5
Zn2 O3B 2.093(15) 4_554
O1 C11 1.236(5) .
O1 Zn2 2.055(3) 3
O2 C11 1.266(4) .
O2 Zn1 2.006(2) 3
O3 C12 1.271(8) .
O3 Zn2 1.951(16) 3_545
O3B C12 1.268(6) .
O3B Zn2 2.093(15) 3_545
O4 C12 1.251(4) .
O4 Zn1 2.051(2) 5_545
O5 C13 1.269(5) .
N1 C1 1.305(6) .
N1 C5 1.347(7) .
N2 C10 1.331(6) .
N2 C6 1.379(7) .
C1 C2 1.385(7) .
C1 H1A 0.9500 .
C2 C3 1.377(7) .
C2 C11 1.512(9) .
C3 C4 1.385(8) .
C3 H3A 0.9500 .
C4 C5 1.388(7) .
C4 H4A 0.9500 .
C5 C6 1.473(7) .
C6 C7 1.372(7) .
C7 C8 1.367(8) .
C7 H7A 0.9500 .
C8 C9 1.390(7) .
C8 H8A 0.9500 .
C9 C10 1.393(9) .
C9 C12 1.508(9) .
C10 H10A 0.9500 .
N1B C1B 1.304(7) .
N1B C5B 1.344(8) .
N2B C10B 1.333(7) .
N2B C6B 1.376(8) .
C1B C2B 1.386(8) .
C1B H1B 0.9500 .
C2B C3B 1.378(9) .
C2B C11 1.464(13) .
C3B C4B 1.386(9) .
C3B H3B 0.9500 .
C4B C5B 1.388(8) .
C4B H4B 0.9500 .
C5B C6B 1.473(8) .
C6B C7B 1.373(8) .
C7B C8B 1.366(9) .
C7B H7B 0.9500 .
C8B C9B 1.389(8) .
C8B H8B 0.9500 .
C9B C10B 1.392(10) .
C9B C12 1.536(13) .
C10B H10B 0.9500 .
O6 C13 1.253(7) .
C13 H13A 0.9500 .

loop_
_platon_squeeze_void_nr
_platon_squeeze_void_average_x
_platon_squeeze_void_average_y
_platon_squeeze_void_average_z
_platon_squeeze_void_volume
_platon_squeeze_void_count_electrons
_platon_squeeze_void_content
1 -0.121 -0.113 0.003 2783 479 ' '
